data_4306382
loop_
_publ_author_name
'Peter Nockemann'
'Ben Thijs'
'Tatjana N. Parac-Vogt'
'Kristof Van Hecke'
'Luc Van Meervelt'
'Bernard Tinant'
'Ingo Hartenbach'
'Thomas Schleid'
'Vu Thi Ngan'
'Minh Tho Nguyen'
'Koen Binnemans'

_publ_section_title
;
Carboxyl-Functionalized Task-Specific Ionic Liquids for Solubilizing Metal
Oxides
;
_journal_name_full 'Inorganic Chemistry'
_journal_page_first 9987
_journal_page_last 9999
_journal_paper_doi 10.1021/ic801213z
_journal_volume 47
_journal_year 2008
_chemical_formula_moiety 'C7 H14 N O2, C2 F6 N O4 S2'
_chemical_formula_sum 'C9 H14 F6 N2 O6 S2'
_chemical_formula_weight 424.36
_chemical_name_systematic
; 
 ? 
;
_space_group_IT_number 14
_symmetry_cell_setting monoclinic
_symmetry_space_group_name_Hall '-P 2ybc'
_symmetry_space_group_name_H-M 'P 1 21/c 1'
_atom_sites_solution_hydrogens geom
_atom_sites_solution_primary direct
_atom_sites_solution_secondary difmap
_audit_creation_method SHELXL-97
_cell_angle_alpha 90.00
_cell_angle_beta 108.721(4)
_cell_angle_gamma 90.00
_cell_formula_units_Z 4
_cell_length_a 15.6959(16)
_cell_length_b 7.0808(8)
_cell_length_c 15.3090(13)
_cell_measurement_temperature 100(2)
_cell_volume 1611.4(3)
_computing_cell_refinement 'Bruker SAINT'
_computing_data_collection 'Bruker SMART'
_computing_data_reduction 'Bruker SAINT'
_computing_publication_material Platon
_computing_structure_refinement 'SHELXL-97 (Sheldrick, 1997)'
_computing_structure_solution 'SHELXS-97 (Sheldrick, 1990)'
_diffrn_ambient_temperature 100(2)
_diffrn_measured_fraction_theta_full 0.989
_diffrn_measured_fraction_theta_max 0.989
_diffrn_measurement_device_type 'SMART 6000'
_diffrn_measurement_method '\w and \f scans'
_diffrn_radiation_monochromator 'crossed G\"obel mirrors'
_diffrn_radiation_source 'fine-focus sealed tube'
_diffrn_radiation_type CuK\a
_diffrn_radiation_wavelength 1.54178
_diffrn_reflns_av_R_equivalents 0.0668
_diffrn_reflns_av_sigmaI/netI 0.0504
_diffrn_reflns_limit_h_max 19
_diffrn_reflns_limit_h_min -18
_diffrn_reflns_limit_k_max 8
_diffrn_reflns_limit_k_min -8
_diffrn_reflns_limit_l_max 18
_diffrn_reflns_limit_l_min -18
_diffrn_reflns_number 15225
_diffrn_reflns_theta_full 71.29
_diffrn_reflns_theta_max 71.29
_diffrn_reflns_theta_min 2.97
_exptl_absorpt_coefficient_mu 3.951
_exptl_absorpt_correction_T_max 0.674
_exptl_absorpt_correction_T_min 0.463
_exptl_absorpt_correction_type multi-scan
_exptl_absorpt_process_details 'Bruker SADABS'
_exptl_crystal_colour colorless
_exptl_crystal_density_diffrn 1.749
_exptl_crystal_density_method 'not measured'
_exptl_crystal_description plate
_exptl_crystal_F_000 864
_exptl_crystal_size_max 0.3
_exptl_crystal_size_mid 0.2
_exptl_crystal_size_min 0.1
_refine_diff_density_max 0.293
_refine_diff_density_min -0.436
_refine_diff_density_rms 0.080
_refine_ls_extinction_method none
_refine_ls_goodness_of_fit_ref 1.079
_refine_ls_hydrogen_treatment mixed
_refine_ls_matrix_type full
_refine_ls_number_parameters 236
_refine_ls_number_reflns 3106
_refine_ls_number_restraints 0
_refine_ls_restrained_S_all 1.079
_refine_ls_R_factor_all 0.0435
_refine_ls_R_factor_gt 0.0374
_refine_ls_shift/su_max 0.000
_refine_ls_shift/su_mean 0.000
_refine_ls_structure_factor_coef Fsqd
_refine_ls_weighting_details 'calc w=1/[\s^2^(Fo^2^)+(0.0474P)^2^+0.4327P] where P=(Fo^2^+2Fc^2^)/3'
_refine_ls_weighting_scheme calc
_refine_ls_wR_factor_gt 0.0962
_refine_ls_wR_factor_ref 0.0999
_reflns_number_gt 2689
_reflns_number_total 3106
_reflns_threshold_expression >2sigma(I)
_cod_data_source_file ic801213z_si_009.cif
_cod_data_source_block wg162
_cod_original_sg_symbol_H-M 'P 21/c'
_cod_database_code 4306382

loop_
_symmetry_equiv_pos_as_xyz
'x, y, z'
'-x, y+1/2, -z+1/2'
'-x, -y, -z'
'x, -y-1/2, z-1/2'

loop_
_atom_site_label
_atom_site_type_symbol
_atom_site_fract_x
_atom_site_fract_y
_atom_site_fract_z
_atom_site_U_iso_or_equiv
_atom_site_adp_type
_atom_site_occupancy
_atom_site_symmetry_multiplicity
_atom_site_calc_flag
_atom_site_refinement_flags
_atom_site_disorder_assembly
_atom_site_disorder_group
C1 C 0.07541(15) 0.3194(3) 0.30411(15) 0.0231(5) Uani 1 1 d . . .
C2 C 0.40758(14) 0.2064(3) 0.46383(15) 0.0198(4) Uani 1 1 d . . .
C3 C 0.70351(14) 0.5014(3) 0.35117(15) 0.0190(4) Uani 1 1 d . . .
H3A H 0.7124(2) 0.5672(12) 0.4091(10) 0.023 Uiso 1 1 calc R . .
H3B H 0.7173(3) 0.5870(16) 0.3080(8) 0.023 Uiso 1 1 calc R . .
C4 C 0.60733(15) 0.4276(3) 0.31215(16) 0.0256(5) Uani 1 1 d . . .
H4A H 0.5865(5) 0.4376(4) 0.2471(13) 0.031 Uiso 1 1 calc R . .
H4B H 0.5684(8) 0.4972(15) 0.3361(5) 0.031 Uiso 1 1 calc R . .
C5 C 0.61091(15) 0.2191(3) 0.34197(17) 0.0275(5) Uani 1 1 d . . .
H5A H 0.5727(8) 0.1982(6) 0.3766(7) 0.033 Uiso 1 1 calc R . .
H5B H 0.5938(4) 0.1402(17) 0.2906(11) 0.033 Uiso 1 1 calc R . .
C6 C 0.70842(15) 0.1823(3) 0.39987(15) 0.0201(4) Uani 1 1 d . . .
H6A H 0.7169(2) 0.2008(4) 0.4643(12) 0.024 Uiso 1 1 calc R . .
H6B H 0.7259(4) 0.056(2) 0.3908(2) 0.024 Uiso 1 1 calc R . .
C7 C 0.85171(13) 0.3672(3) 0.43536(14) 0.0183(4) Uani 1 1 d . . .
H7A H 0.8420(2) 0.4139(9) 0.4915(10) 0.022 Uiso 1 1 calc R . .
H7B H 0.8800(5) 0.4688(18) 0.4113(4) 0.022 Uiso 1 1 calc R . .
C8 C 0.91604(13) 0.2021(3) 0.46053(13) 0.0154(4) Uani 1 1 d . . .
C9 C 0.77154(14) 0.2651(3) 0.27519(14) 0.0195(4) Uani 1 1 d . . .
H9A H 0.8060(11) 0.3606(18) 0.2545(7) 0.029 Uiso 1 1 calc R . .
H9B H 0.7117(9) 0.252(2) 0.2292(7) 0.029 Uiso 1 1 calc R . .
H9C H 0.8030(11) 0.144(2) 0.2827(3) 0.029 Uiso 1 1 calc R . .
N1 N 0.24338(12) 0.1999(3) 0.34155(12) 0.0188(4) Uani 1 1 d . . .
N2 N 0.76209(11) 0.3245(2) 0.36576(11) 0.0145(4) Uani 1 1 d . . .
O1 O 0.17687(10) 0.2511(2) 0.47194(10) 0.0192(3) Uani 1 1 d . . .
O2 O 0.13017(11) -0.0160(2) 0.36447(11) 0.0252(4) Uani 1 1 d . . .
O3 O 0.30581(10) 0.5057(2) 0.42869(10) 0.0221(3) Uani 1 1 d . . .
O4 O 0.36198(10) 0.3778(2) 0.30726(11) 0.0247(4) Uani 1 1 d . . .
O5 O 0.89917(9) 0.0438(2) 0.42844(9) 0.0171(3) Uani 1 1 d . . .
O6 O 0.99197(10) 0.2554(2) 0.52190(10) 0.0188(3) Uani 1 1 d . . .
H6 H 1.025(2) 0.164(4) 0.5380(19) 0.028 Uiso 1 1 d . . .
F1 F 0.09903(9) 0.5003(2) 0.31273(11) 0.0341(3) Uani 1 1 d . . .
F2 F -0.00102(8) 0.3021(2) 0.32387(9) 0.0300(3) Uani 1 1 d . . .
F3 F 0.06014(10) 0.2670(3) 0.21722(9) 0.0382(4) Uani 1 1 d . . .
F4 F 0.42465(9) 0.04793(19) 0.42581(10) 0.0306(3) Uani 1 1 d . . .
F5 F 0.48360(9) 0.3037(2) 0.49658(10) 0.0304(3) Uani 1 1 d . . .
F6 F 0.38019(9) 0.16011(19) 0.53483(9) 0.0291(3) Uani 1 1 d . . .
S1 S 0.16336(3) 0.17310(7) 0.38228(3) 0.01562(14) Uani 1 1 d . . .
S2 S 0.32255(3) 0.34647(7) 0.37846(3) 0.01651(15) Uani 1 1 d . . .

loop_
_atom_site_aniso_label
_atom_site_aniso_U_11
_atom_site_aniso_U_22
_atom_site_aniso_U_33
_atom_site_aniso_U_23
_atom_site_aniso_U_13
_atom_site_aniso_U_12
C1 0.0177(10) 0.0318(13) 0.0206(11) 0.0042(9) 0.0071(9) -0.0009(9)
C2 0.0181(10) 0.0178(10) 0.0232(11) 0.0005(8) 0.0064(9) 0.0007(8)
C3 0.0195(10) 0.0152(10) 0.0206(10) -0.0014(8) 0.0039(8) 0.0057(8)
C4 0.0186(11) 0.0292(13) 0.0254(12) -0.0019(9) 0.0022(9) 0.0043(9)
C5 0.0175(11) 0.0271(12) 0.0391(14) -0.0031(10) 0.0109(10) -0.0013(9)
C6 0.0217(11) 0.0179(10) 0.0231(11) 0.0033(8) 0.0104(9) -0.0012(8)
C7 0.0147(10) 0.0157(10) 0.0199(10) -0.0044(8) -0.0007(8) -0.0007(8)
C8 0.0155(10) 0.0195(11) 0.0122(9) 0.0008(8) 0.0059(8) -0.0012(8)
C9 0.0212(11) 0.0232(11) 0.0139(10) -0.0003(8) 0.0057(8) 0.0028(8)
N1 0.0187(9) 0.0209(9) 0.0175(9) -0.0047(7) 0.0067(7) 0.0000(7)
N2 0.0140(8) 0.0150(9) 0.0128(8) -0.0001(6) 0.0020(7) 0.0014(6)
O1 0.0201(7) 0.0218(8) 0.0158(7) -0.0017(6) 0.0060(6) -0.0020(6)
O2 0.0295(8) 0.0195(8) 0.0291(8) -0.0069(6) 0.0126(7) -0.0072(6)
O3 0.0230(8) 0.0166(8) 0.0271(8) 0.0007(6) 0.0086(6) 0.0006(6)
O4 0.0266(8) 0.0268(9) 0.0255(8) 0.0058(6) 0.0150(7) 0.0015(6)
O5 0.0173(7) 0.0148(7) 0.0180(7) 0.0002(5) 0.0040(6) -0.0001(5)
O6 0.0156(7) 0.0172(8) 0.0197(8) -0.0008(6) 0.0002(6) 0.0022(6)
F1 0.0263(7) 0.0277(8) 0.0475(9) 0.0163(6) 0.0105(6) 0.0064(6)
F2 0.0160(6) 0.0472(9) 0.0285(7) 0.0086(6) 0.0093(6) 0.0011(6)
F3 0.0283(7) 0.0702(12) 0.0140(7) 0.0054(7) 0.0039(6) 0.0007(7)
F4 0.0274(7) 0.0241(7) 0.0354(7) -0.0027(6) 0.0033(6) 0.0104(5)
F5 0.0186(7) 0.0283(7) 0.0387(8) 0.0008(6) 0.0014(6) -0.0037(5)
F6 0.0280(7) 0.0332(8) 0.0253(7) 0.0116(6) 0.0075(6) 0.0035(6)
S1 0.0167(3) 0.0156(3) 0.0146(3) -0.00111(18) 0.00512(19) -0.00099(17)
S2 0.0161(3) 0.0156(3) 0.0186(3) 0.00277(18) 0.0067(2) 0.00172(18)

loop_
_atom_type_symbol
_atom_type_description
_atom_type_scat_dispersion_real
_atom_type_scat_dispersion_imag
_atom_type_scat_source
C C 0.0181 0.0091 'International Tables Vol C Tables 4.2.6.8 and 6.1.1.4'
H H 0.0000 0.0000 'International Tables Vol C Tables 4.2.6.8 and 6.1.1.4'
N N 0.0311 0.0180 'International Tables Vol C Tables 4.2.6.8 and 6.1.1.4'
O O 0.0492 0.0322 'International Tables Vol C Tables 4.2.6.8 and 6.1.1.4'
F F 0.0727 0.0534 'International Tables Vol C Tables 4.2.6.8 and 6.1.1.4'
S S 0.3331 0.5567 'International Tables Vol C Tables 4.2.6.8 and 6.1.1.4'

loop_
_geom_angle_atom_site_label_1
_geom_angle_atom_site_label_2
_geom_angle_atom_site_label_3
_geom_angle
_geom_angle_site_symmetry_1
_geom_angle_site_symmetry_3
_geom_angle_publ_flag
F3 C1 F1 108.91(18) . . ?
F3 C1 F2 108.40(18) . . ?
F1 C1 F2 107.98(19) . . ?
F3 C1 S1 110.66(16) . . ?
F1 C1 S1 110.67(15) . . ?
F2 C1 S1 110.14(15) . . ?
F5 C2 F4 108.65(17) . . ?
F5 C2 F6 107.80(18) . . ?
F4 C2 F6 108.21(17) . . ?
F5 C2 S2 110.42(15) . . ?
F4 C2 S2 110.34(15) . . ?
F6 C2 S2 111.32(14) . . ?
C4 C3 N2 104.46(17) . . ?
C4 C3 H3A 110.9 . . ?
N2 C3 H3A 110.9 . . ?
C4 C3 H3B 110.9 . . ?
N2 C3 H3B 110.9 . . ?
H3A C3 H3B 108.9 . . ?
C3 C4 C5 105.94(18) . . ?
C3 C4 H4A 110.5 . . ?
C5 C4 H4A 110.5 . . ?
C3 C4 H4B 110.5 . . ?
C5 C4 H4B 110.5 . . ?
H4A C4 H4B 108.7 . . ?
C6 C5 C4 105.69(18) . . ?
C6 C5 H5A 110.6 . . ?
C4 C5 H5A 110.6 . . ?
C6 C5 H5B 110.6 . . ?
C4 C5 H5B 110.6 . . ?
H5A C5 H5B 108.7 . . ?
N2 C6 C5 104.61(17) . . ?
N2 C6 H6A 110.8 . . ?
C5 C6 H6A 110.8 . . ?
N2 C6 H6B 110.8 . . ?
C5 C6 H6B 110.8 . . ?
H6A C6 H6B 108.9 . . ?
N2 C7 C8 115.04(17) . . ?
N2 C7 H7A 108.5 . . ?
C8 C7 H7A 108.5 . . ?
N2 C7 H7B 108.5 . . ?
C8 C7 H7B 108.5 . . ?
H7A C7 H7B 107.5 . . ?
O5 C8 O6 125.60(19) . . ?
O5 C8 C7 124.60(18) . . ?
O6 C8 C7 109.80(17) . . ?
N2 C9 H9A 109.5 . . ?
N2 C9 H9B 109.5 . . ?
H9A C9 H9B 109.5 . . ?
N2 C9 H9C 109.5 . . ?
H9A C9 H9C 109.5 . . ?
H9B C9 H9C 109.5 . . ?
S2 N1 S1 124.82(11) . . ?
C7 N2 C9 111.41(15) . . ?
C7 N2 C6 112.92(16) . . ?
C9 N2 C6 111.33(16) . . ?
C7 N2 C3 108.81(15) . . ?
C9 N2 C3 109.16(15) . . ?
C6 N2 C3 102.79(16) . . ?
C8 O6 H6 110(2) . . ?
O2 S1 O1 118.48(9) . . ?
O2 S1 N1 108.88(9) . . ?
O1 S1 N1 116.08(9) . . ?
O2 S1 C1 104.65(10) . . ?
O1 S1 C1 104.90(10) . . ?
N1 S1 C1 101.66(10) . . ?
O4 S2 O3 118.95(9) . . ?
O4 S2 N1 108.18(10) . . ?
O3 S2 N1 116.73(9) . . ?
O4 S2 C2 103.47(10) . . ?
O3 S2 C2 105.06(10) . . ?
N1 S2 C2 102.07(10) . . ?

loop_
_geom_bond_atom_site_label_1
_geom_bond_atom_site_label_2
_geom_bond_distance
_geom_bond_site_symmetry_2
_geom_bond_publ_flag
C1 F3 1.327(3) . ?
C1 F1 1.329(3) . ?
C1 F2 1.333(2) . ?
C1 S1 1.830(2) . ?
C2 F5 1.329(3) . ?
C2 F4 1.330(3) . ?
C2 F6 1.332(3) . ?
C2 S2 1.831(2) . ?
C3 C4 1.527(3) . ?
C3 N2 1.527(2) . ?
C3 H3A 0.9706 . ?
C3 H3B 0.9706 . ?
C4 C5 1.541(3) . ?
C4 H4A 0.9457 . ?
C4 H4B 0.9457 . ?
C5 C6 1.525(3) . ?
C5 H5A 0.9308 . ?
C5 H5B 0.9308 . ?
C6 N2 1.510(3) . ?
C6 H6A 0.9613 . ?
C6 H6B 0.9613 . ?
C7 N2 1.498(2) . ?
C7 C8 1.512(3) . ?
C7 H7A 0.9778 . ?
C7 H7B 0.9778 . ?
C8 O5 1.219(2) . ?
C8 O6 1.314(3) . ?
C9 N2 1.501(2) . ?
C9 H9A 0.9805 . ?
C9 H9B 0.9805 . ?
C9 H9C 0.9805 . ?
N1 S2 1.5780(18) . ?
N1 S1 1.5827(18) . ?
O1 S1 1.4308(15) . ?
O2 S1 1.4309(16) . ?
O3 S2 1.4356(16) . ?
O4 S2 1.4330(15) . ?
O6 H6 0.82(3) . ?
